data_4347221
loop_
_publ_author_name
'Chakraborty, Uttam'
'Modl, Moritz'
'M\"uhldorf, Bernd'
'Bodensteiner, Michael'
'Demeshko, Serhiy'
'van Velzen, Niels J. C.'
'Scheer, Manfred'
'Harder, Sjoerd'
'Wolf, Robert'

_publ_section_title
;
 Pentaarylcyclopentadienyl Iron, Cobalt, and Nickel Halides.
;
_journal_issue 6
_journal_name_full 'Inorganic chemistry'
_journal_page_first 3065
_journal_page_last 3074
_journal_paper_doi 10.1021/acs.inorgchem.5b02896
_journal_volume 55
_journal_year 2016
_chemical_formula_moiety 'C90 H90 Br2 Fe2, C7 H8'
_chemical_formula_sum 'C97 H98 Br2 Fe2'
_chemical_formula_weight 1535.27
_space_group_crystal_system triclinic
_space_group_IT_number 2
_space_group_name_Hall '-P 1'
_space_group_name_H-M_alt 'P -1'
_atom_sites_solution_hydrogens geom
_atom_sites_solution_primary direct
_audit_creation_date 2015-10-25
_audit_creation_method
;
Olex2 1.2
(compiled 2015.09.30 svn.r3233 for OlexSys, GUI svn.r5103)
;
_cell_angle_alpha 92.656(4)
_cell_angle_beta 114.368(4)
_cell_angle_gamma 116.014(5)
_cell_formula_units_Z 1
_cell_length_a 12.4894(5)
_cell_length_b 13.9380(8)
_cell_length_c 14.1966(6)
_cell_measurement_reflns_used 9659
_cell_measurement_temperature 123(1)
_cell_measurement_theta_max 28.3790
_cell_measurement_theta_min 3.5990
_cell_volume 1943.5(2)
_computing_cell_refinement
;
CrysAlisPro, Agilent Technologies,
Version 1.171.37.33 (release 27-03-2014 CrysAlis171 .NET)
(compiled Mar 27 2014,17:12:48)
;
_computing_data_collection
;
CrysAlisPro, Agilent Technologies,
Version 1.171.37.33 (release 27-03-2014 CrysAlis171 .NET)
(compiled Mar 27 2014,17:12:48)
;
_computing_data_reduction
;
CrysAlisPro, Agilent Technologies,
Version 1.171.37.33 (release 27-03-2014 CrysAlis171 .NET)
(compiled Mar 27 2014,17:12:48)
;
_computing_molecular_graphics 'Olex2 (Dolomanov et al., 2009)'
_computing_publication_material 'Olex2 (Dolomanov et al., 2009)'
_computing_structure_refinement 'ShelXL (Sheldrick, 2015)'
_computing_structure_solution 'ShelXT (Sheldrick, 2015)'
_diffrn_ambient_environment N~2~
_diffrn_ambient_temperature 123(1)
_diffrn_detector 'CCD plate'
_diffrn_detector_area_resol_mean 7.9851
_diffrn_detector_type Eos
_diffrn_measured_fraction_theta_full 0.995
_diffrn_measured_fraction_theta_max 0.898
_diffrn_measurement_details
;
#__ type_ start__ end____ width___ exp.time_
  1 omega  -89.00    0.00   1.0000   30.0000
omega____ theta____ kappa____ phi______ frames
    -      -19.4258  -57.0000   60.0000 89

#__ type_ start__ end____ width___ exp.time_
  2 omega  -81.00  -43.00   1.0000   30.0000
omega____ theta____ kappa____ phi______ frames
    -      -19.4258  132.0000  152.7391 38

#__ type_ start__ end____ width___ exp.time_
  3 omega  -87.00   12.00   1.0000   30.0000
omega____ theta____ kappa____ phi______ frames
    -      -19.4258  -77.0000  -60.0000 99

#__ type_ start__ end____ width___ exp.time_
  4 omega  -82.00   17.00   1.0000   30.0000
omega____ theta____ kappa____ phi______ frames
    -      -19.4258  -19.0000  120.0000 99

#__ type_ start__ end____ width___ exp.time_
  5 omega   35.00   97.00   1.0000   30.0000
omega____ theta____ kappa____ phi______ frames
    -       19.1133  178.0000 -150.0000 62

#__ type_ start__ end____ width___ exp.time_
  6 omega  -13.00   90.00   1.0000   30.0000
omega____ theta____ kappa____ phi______ frames
    -       19.1133   77.0000 -120.0000 103

#__ type_ start__ end____ width___ exp.time_
  7 omega   35.00   97.00   1.0000   30.0000
omega____ theta____ kappa____ phi______ frames
    -       19.1133  178.0000    0.0000 62

#__ type_ start__ end____ width___ exp.time_
  8 omega  -98.00  -34.00   1.0000   30.0000
omega____ theta____ kappa____ phi______ frames
    -      -19.4258  178.0000  -90.0000 64

#__ type_ start__ end____ width___ exp.time_
  9 omega  -92.00    8.00   1.0000   30.0000
omega____ theta____ kappa____ phi______ frames
    -      -19.4258  -38.0000   90.0000 100

#__ type_ start__ end____ width___ exp.time_
 10 omega  -41.00   50.00   1.0000   30.0000
omega____ theta____ kappa____ phi______ frames
    -      -19.4258   57.0000 -150.0000 91

#__ type_ start__ end____ width___ exp.time_
 11 omega  -20.00    5.00   1.0000   30.0000
omega____ theta____ kappa____ phi______ frames
    -       19.1133  -99.0000   90.0000 25
;
_diffrn_measurement_device 'four-circle diffractometer'
_diffrn_measurement_device_type 'SuperNova, Single source at offset, Eos'
_diffrn_measurement_method '\w scans'
_diffrn_orient_matrix_UB_11 0.0641922000
_diffrn_orient_matrix_UB_12 0.0121294000
_diffrn_orient_matrix_UB_13 0.0058486000
_diffrn_orient_matrix_UB_21 -0.0106216000
_diffrn_orient_matrix_UB_22 -0.0514235000
_diffrn_orient_matrix_UB_23 0.0114747000
_diffrn_orient_matrix_UB_31 -0.0311498000
_diffrn_orient_matrix_UB_32 -0.0261327000
_diffrn_orient_matrix_UB_33 -0.0556224000
_diffrn_radiation_monochromator mirror
_diffrn_radiation_probe x-ray
_diffrn_radiation_type MoK\a
_diffrn_radiation_wavelength 0.71073
_diffrn_reflns_av_R_equivalents 0.0407
_diffrn_reflns_av_unetI/netI 0.0491
_diffrn_reflns_Laue_measured_fraction_full 0.995
_diffrn_reflns_Laue_measured_fraction_max 0.898
_diffrn_reflns_limit_h_max 16
_diffrn_reflns_limit_h_min -17
_diffrn_reflns_limit_k_max 18
_diffrn_reflns_limit_k_min -18
_diffrn_reflns_limit_l_max 18
_diffrn_reflns_limit_l_min -19
_diffrn_reflns_number 32419
_diffrn_reflns_point_group_measured_fraction_full 0.995
_diffrn_reflns_point_group_measured_fraction_max 0.898
_diffrn_reflns_theta_full 26.000
_diffrn_reflns_theta_max 28.996
_diffrn_reflns_theta_min 3.327
_diffrn_source 'SuperNova (Mo) X-ray Source'
_exptl_absorpt_coefficient_mu 1.449
_exptl_absorpt_correction_T_max 0.926
_exptl_absorpt_correction_T_min 0.814
_exptl_absorpt_correction_type gaussian
_exptl_absorpt_process_details
;
CrysAlisPro, Agilent Technologies,
Version 1.171.37.33 (release 27-03-2014 CrysAlis171 .NET)
(compiled Mar 27 2014,17:12:48)
Numerical absorption correction based on gaussian integration over
			a multifaceted crystal model
Empirical absorption correction using spherical harmonics,
 implemented in SCALE3 ABSPACK scaling algorithm.
;
_exptl_crystal_colour 'dark red'
_exptl_crystal_density_diffrn 1.312
_exptl_crystal_description block
_exptl_crystal_F_000 802
_exptl_crystal_size_max 0.1929
_exptl_crystal_size_mid 0.1124
_exptl_crystal_size_min 0.0619
_refine_diff_density_max 0.615
_refine_diff_density_min -0.400
_refine_diff_density_rms 0.065
_refine_ls_extinction_method none
_refine_ls_goodness_of_fit_ref 1.046
_refine_ls_hydrogen_treatment constr
_refine_ls_matrix_type full
_refine_ls_number_parameters 539
_refine_ls_number_reflns 9269
_refine_ls_number_restraints 288
_refine_ls_restrained_S_all 1.036
_refine_ls_R_factor_all 0.0650
_refine_ls_R_factor_gt 0.0434
_refine_ls_shift/su_max 0.005
_refine_ls_shift/su_mean 0.000
_refine_ls_structure_factor_coef Fsqd
_refine_ls_weighting_details 'w=1/[\s^2^(Fo^2^)+(0.0312P)^2^+1.8441P] where P=(Fo^2^+2Fc^2^)/3'
_refine_ls_weighting_scheme calc
_refine_ls_wR_factor_gt 0.0927
_refine_ls_wR_factor_ref 0.1018
_reflns_Friedel_coverage 0.000
_reflns_number_gt 7161
_reflns_number_total 9269
_reflns_threshold_expression 'I > 2\s(I)'
_cod_data_source_file ic5b02896_si_002.cif
_cod_data_source_block compound_1b
_cod_original_cell_volume 1943.52(18)
_cod_database_code 4347221
_shelxl_version_number 2014/6
_chemical_oxdiff_formula C97H98Br2Fe2
_shelx_space_group_comment
;
The symmetry employed for this shelxl refinement is uniquely defined
by the following loop, which should always be used as a source of
symmetry information in preference to the above space-group names.
They are only intended as comments.
;
_reflns_odcompleteness_completeness 99.80
_reflns_odcompleteness_iscentric 1
_reflns_odcompleteness_theta 26.32
_olex2_refinement_description
;
1. Fixed Uiso
 At 1.2 times of:
  All C(H) groups, All C(H,H) groups
 At 1.5 times of:
  All C(H,H,H) groups
2. Uiso/Uaniso restraints and constraints
C00E \\sim C00U \\sim C00R \\sim C4 \\sim C10 \\sim C11: within 2A with sigma
of 0.02 and sigma for terminal atoms of 0.02
C017 \\sim C01C \\sim C019 \\sim C018 \\sim C3 \\sim C0 \\sim C01D \\sim C12
\\sim C3A \\sim C13: within 2A with sigma of 0.02 and sigma for terminal atoms
of 0.02
C8 \\sim C7 \\sim C1 \\sim C5 \\sim C2: within 5A with sigma of 0.02 and sigma
for terminal atoms of 0.02
Br1 \\sim Br2 \\sim Br3 \\sim Br4: within 2A with sigma of 0.02 and sigma for
terminal atoms of 0.02
Uanis(C00E) = Uanis(C00U) = Uanis(C00R) = Uanis(C4) = Uanis(C10) = Uanis(C11)
3. Others
 Fixed Sof: Br2(0.39) C00E(0.5) C00U(0.5) H00U(0.5) C017(0.5) H017(0.5)
 C01C(0.5) C019(0.5) H019(0.5) C00R(0.5) H00R(0.5) C018(0.5) H01l(0.5)
 H01m(0.5) H01n(0.5) Br3(0.25) C3(0.5) H3a(0.5) H3b(0.5) C2(0.5) C5(0.5)
 H5(0.5) C9(0.5) H9(0.5) C1(0.5) H1(0.5) C7(0.5) H7(0.5) C8(0.5) H8(0.5)
 C6(0.5) H6a(0.5) H6b(0.5) H6c(0.5) Br4(0.13) Br1(0.23) C4(0.5) C10(0.5)
 H10(0.5) C0(0.5) H0(0.5) C01D(0.5) C12(0.5) H12(0.5) C11(0.5) H11(0.5)
 C3A(0.5) H3Aa(0.5) H3Ab(0.5) C13(0.5) H13a(0.5) H13b(0.5) H13c(0.5)
4.a Secondary CH2 refined with riding coordinates:
 C00X(H00i,H00j), C00Y(H00k,H00m), C00Z(H00s,H00v), C013(H01a,H01b), C3(H3a,
 H3b), C3A(H3Aa,H3Ab)
4.b Aromatic/amide H refined with riding coordinates:
 C003(H003), C008(H008), C00B(H00B), C00D(H00D), C00U(H00U), C017(H017),
 C019(H019), C00R(H00R), C00F(H00F), C00G(H00G), C00H(H00H), C00L(H00L),
 C00N(H00N), C00O(H00O), C00P(H00P), C00Q(H00Q), C00T(H00T), C00W(H00W),
 C010(H010), C011(H011), C5(H5), C9(H9), C1(H1), C7(H7), C8(H8), C10(H10),
 C0(H0), C12(H12), C11(H11)
4.c Fitted hexagon refined as free rotating group:
 C00E(C00U,C017,C01C,C019,C00R), C4(C10,C0,C01D,C12,C11)
4.d Idealised Me refined as rotating group:
 C00S(H00a,H00c,H00e), C014(H01c,H01d,H01e), C015(H01f,H01g,H01h), C016(H01i,
 H01j,H01k), C018(H01l,H01m,H01n), C6(H6a,H6b,H6c), C13(H13a,H13b,H13c)
;
_olex2_submission_special_instructions 'No special instructions were received'

loop_
_space_group_symop_operation_xyz
'x, y, z'
'-x, -y, -z'

loop_
_atom_site_label
_atom_site_type_symbol
_atom_site_fract_x
_atom_site_fract_y
_atom_site_fract_z
_atom_site_U_iso_or_equiv
_atom_site_adp_type
_atom_site_occupancy
_atom_site_site_symmetry_order
_atom_site_calc_flag
_atom_site_refinement_flags_posn
_atom_site_refinement_flags_adp
_atom_site_refinement_flags_occupancy
_atom_site_disorder_assembly
_atom_site_disorder_group
Fe1 Fe 0.13580(3) 0.49917(3) 0.50153(2) 0.01780(9) Uani 1 1 d . . . . .
Br2 Br -0.0112(5) 0.4041(4) 0.5813(4) 0.0397(15) Uani 0.39 1 d . U P A 2
C003 C -0.0093(2) 0.28570(18) 0.25992(17) 0.0200(5) Uani 1 1 d . . . . .
H003 H -0.0398 0.3342 0.2672 0.024 Uiso 1 1 calc R . . . .
C004 C 0.3539(2) 0.53341(17) 0.59917(16) 0.0148(4) Uani 1 1 d . . . . .
C005 C 0.1180(2) 0.30766(17) 0.33769(16) 0.0144(4) Uani 1 1 d . . . . .
C006 C 0.2504(2) 0.32204(17) 0.58608(16) 0.0149(4) Uani 1 1 d . . . . .
C007 C 0.3516(2) 0.59682(17) 0.52263(16) 0.0148(4) Uani 1 1 d . . . . .
C008 C 0.3640(2) 0.32102(18) 0.66216(16) 0.0170(4) Uani 1 1 d . . . . .
H008 H 0.4499 0.3830 0.6881 0.020 Uiso 1 1 calc R . . . .
C009 C 0.4349(2) 0.57796(17) 0.71807(16) 0.0161(4) Uani 1 1 d . . . . .
C00A C 0.4356(2) 0.71905(17) 0.54713(16) 0.0152(4) Uani 1 1 d . . . . .
C00B C 0.3506(2) 0.22866(19) 0.69979(17) 0.0210(5) Uani 1 1 d . . . . .
H00B H 0.4280 0.2292 0.7497 0.025 Uiso 1 1 calc R . . . .
C00C C 0.2099(2) 0.41046(17) 0.42830(16) 0.0145(4) Uani 1 1 d . . . . .
C00D C 0.0778(2) 0.14045(18) 0.23632(17) 0.0203(5) Uani 1 1 d . . . . .
H00D H 0.1079 0.0917 0.2290 0.024 Uiso 1 1 calc R . . . .
C00E C 0.2347(7) 0.5494(5) 0.3109(3) 0.0163(6) Uani 0.5 1 d . U P B 1
C00U C 0.2010(6) 0.6316(5) 0.2894(3) 0.0163(6) Uani 0.5 1 d G U P B 1
H00U H 0.1967 0.6709 0.3411 0.020 Uiso 0.5 1 calc R . P B 1
C017 C 0.1738(4) 0.6549(3) 0.1907(3) 0.0217(13) Uani 0.5 1 d G U P B 1
H017 H 0.1513 0.7099 0.1763 0.026 Uiso 0.5 1 calc R . P B 1
C01C C 0.1803(4) 0.5960(3) 0.1134(3) 0.0215(11) Uani 0.5 1 d G U P B 1
C019 C 0.2141(3) 0.5138(3) 0.1349(3) 0.0181(12) Uani 0.5 1 d G U P B 1
H019 H 0.2184 0.4744 0.0832 0.022 Uiso 0.5 1 calc R . P B 1
C00R C 0.2413(6) 0.4905(4) 0.2336(4) 0.0163(6) Uani 0.5 1 d G U P B 1
H00R H 0.2638 0.4355 0.2480 0.020 Uiso 0.5 1 calc R . P B 1
C00F C 0.3795(2) 0.53597(19) 0.78399(17) 0.0219(5) Uani 1 1 d . . . . .
H00F H 0.2891 0.4797 0.7532 0.026 Uiso 1 1 calc R . . . .
C00G C 0.1231(2) 0.22867(18) 0.55069(17) 0.0188(4) Uani 1 1 d . . . . .
H00G H 0.0456 0.2274 0.4999 0.023 Uiso 1 1 calc R . . . .
C00H C -0.0913(2) 0.19292(18) 0.17185(17) 0.0208(5) Uani 1 1 d . . . . .
H00H H -0.1764 0.1797 0.1213 0.025 Uiso 1 1 calc R . . . .
C00I C 0.2677(2) 0.41790(17) 0.54051(16) 0.0151(4) Uani 1 1 d . . . . .
C00J C -0.0487(2) 0.11940(18) 0.15781(17) 0.0193(4) Uani 1 1 d . . . . .
C00K C 0.2638(2) 0.52091(17) 0.41701(16) 0.0143(4) Uani 1 1 d . . . . .
C00L C 0.5192(2) 0.76158(18) 0.50076(17) 0.0194(4) Uani 1 1 d . . . . .
H00L H 0.5187 0.7129 0.4534 0.023 Uiso 1 1 calc R . . . .
C00M C 0.2236(2) 0.13505(19) 0.66444(18) 0.0213(5) Uani 1 1 d . . . . .
C00N C 0.1594(2) 0.23231(18) 0.32491(17) 0.0179(4) Uani 1 1 d . . . . .
H00N H 0.2431 0.2440 0.3767 0.021 Uiso 1 1 calc R . . . .
C00O C 0.1109(2) 0.13772(18) 0.59036(17) 0.0200(5) Uani 1 1 d . . . . .
H00O H 0.0248 0.0768 0.5666 0.024 Uiso 1 1 calc R . . . .
C00P C 0.5712(2) 0.66184(18) 0.76751(17) 0.0188(4) Uani 1 1 d . . . . .
H00P H 0.6111 0.6911 0.7253 0.023 Uiso 1 1 calc R . . . .
C00Q C 0.4388(2) 0.79415(18) 0.61764(18) 0.0205(5) Uani 1 1 d . . . . .
H00Q H 0.3844 0.7684 0.6502 0.025 Uiso 1 1 calc R . . . .
C00S C 0.2491(3) -0.0346(2) 0.6524(2) 0.0306(6) Uani 1 1 d . . . . .
H00A H 0.1933 -0.0582 0.5756 0.046 Uiso 1 1 calc GR . . . .
H00C H 0.2368 -0.0985 0.6791 0.046 Uiso 1 1 calc GR . . . .
H00E H 0.3428 0.0103 0.6706 0.046 Uiso 1 1 calc GR . . . .
C00T C 0.6477(2) 0.70216(18) 0.87852(17) 0.0209(5) Uani 1 1 d . . . . .
H00T H 0.7383 0.7580 0.9096 0.025 Uiso 1 1 calc R . . . .
C00V C 0.5918(2) 0.66085(18) 0.94440(17) 0.0220(5) Uani 1 1 d . . . . .
C00W C 0.4572(2) 0.57684(19) 0.89507(18) 0.0251(5) Uani 1 1 d . . . . .
H00W H 0.4178 0.5470 0.9375 0.030 Uiso 1 1 calc R . . . .
C00X C -0.1382(3) 0.0200(2) 0.06054(18) 0.0289(5) Uani 1 1 d . . . . .
H00I H -0.2296 -0.0174 0.0514 0.035 Uiso 1 1 calc R . . . .
H00J H -0.1046 -0.0317 0.0727 0.035 Uiso 1 1 calc R . . . .
C00Y C 0.6713(3) 0.7075(2) 1.06521(18) 0.0300(6) Uani 1 1 d . . . . .
H00K H 0.6883 0.7826 1.0831 0.036 Uiso 1 1 calc R . . . .
H00M H 0.6158 0.6634 1.0955 0.036 Uiso 1 1 calc R . . . .
C00Z C 0.6958(2) 1.07319(19) 0.6161(2) 0.0306(6) Uani 1 1 d . . . . .
H00S H 0.6838 1.0908 0.5485 0.037 Uiso 1 1 calc R . . . .
H00V H 0.6671 1.1124 0.6495 0.037 Uiso 1 1 calc R . . . .
C010 C 0.5230(2) 0.90743(19) 0.63964(19) 0.0250(5) Uani 1 1 d . . . . .
H010 H 0.5240 0.9564 0.6872 0.030 Uiso 1 1 calc R . . . .
C011 C 0.6026(2) 0.87434(19) 0.52345(18) 0.0229(5) Uani 1 1 d . . . . .
H011 H 0.6578 0.9003 0.4915 0.027 Uiso 1 1 calc R . . . .
C012 C 0.6056(2) 0.94990(18) 0.59317(18) 0.0222(5) Uani 1 1 d . . . . .
C013 C 0.2086(3) 0.0329(2) 0.7027(2) 0.0280(5) Uani 1 1 d . . . . .
H01A H 0.1147 -0.0138 0.6859 0.034 Uiso 1 1 calc R . . . .
H01B H 0.2645 0.0555 0.7804 0.034 Uiso 1 1 calc R . . . .
C014 C 0.8436(2) 1.1142(2) 0.6879(2) 0.0341(6) Uani 1 1 d . . . . .
H01C H 0.8734 1.0766 0.6551 0.051 Uiso 1 1 calc GR . . . .
H01D H 0.8571 1.0995 0.7561 0.051 Uiso 1 1 calc GR . . . .
H01E H 0.8952 1.1927 0.6986 0.051 Uiso 1 1 calc GR . . . .
C015 C -0.1435(3) 0.0504(2) -0.0416(2) 0.0401(7) Uani 1 1 d . . . . .
H01F H -0.2017 -0.0157 -0.1009 0.060 Uiso 1 1 calc GR . . . .
H01G H -0.0536 0.0859 -0.0337 0.060 Uiso 1 1 calc GR . . . .
H01H H -0.1786 0.1002 -0.0550 0.060 Uiso 1 1 calc GR . . . .
C016 C 0.8049(3) 0.7103(3) 1.1175(2) 0.0414(7) Uani 1 1 d . . . . .
H01I H 0.8619 0.7553 1.0896 0.062 Uiso 1 1 calc GR . . . .
H01J H 0.7894 0.6362 1.1024 0.062 Uiso 1 1 calc GR . . . .
H01K H 0.8487 0.7412 1.1939 0.062 Uiso 1 1 calc GR . . . .
C018 C 0.153(2) 0.5539(15) -0.0776(18) 0.046(3) Uani 0.5 1 d . U P B 1
H01L H 0.1195 0.5703 -0.1452 0.069 Uiso 0.5 1 calc GR . P B 1
H01M H 0.0994 0.4759 -0.0871 0.069 Uiso 0.5 1 calc GR . P B 1
H01N H 0.2461 0.5741 -0.0514 0.069 Uiso 0.5 1 calc GR . P B 1
Br3 Br -0.0493(5) 0.3730(4) 0.5383(4) 0.0400(19) Uani 0.25 1 d . U P A 3
C3 C 0.1419(6) 0.6198(5) 0.0036(4) 0.0333(12) Uani 0.5 1 d . U P B 1
H3A H 0.0490 0.6049 -0.0278 0.040 Uiso 0.5 1 calc R . P B 1
H3B H 0.1998 0.6983 0.0148 0.040 Uiso 0.5 1 calc R . P B 1
C2 C 0.5031(7) 1.0308(6) 1.0395(5) 0.0327(14) Uani 0.5 1 d . U P C -1
C5 C 0.5020(8) 1.0197(8) 0.9432(6) 0.041(2) Uani 0.5 1 d . U P C -1
H5 H 0.5197 1.0806 0.9153 0.050 Uiso 0.5 1 calc R . P C -1
C9 C 0.4761(8) 0.9226(8) 0.8847(6) 0.0499(19) Uani 0.5 1 d . . P C -1
H9 H 0.4764 0.9194 0.8192 0.060 Uiso 0.5 1 calc R . P C -1
C1 C 0.4501(11) 0.8314(8) 0.9234(8) 0.045(2) Uani 0.5 1 d . U P C -1
H1 H 0.4329 0.7657 0.8850 0.054 Uiso 0.5 1 calc R . P C -1
C7 C 0.4499(6) 0.8388(5) 1.0188(5) 0.0520(17) Uani 0.5 1 d . U P C -1
H7 H 0.4336 0.7780 1.0468 0.062 Uiso 0.5 1 calc R . P C -1
C8 C 0.4734(8) 0.9353(7) 1.0749(6) 0.0407(17) Uani 0.5 1 d . U P C -1
H8 H 0.4693 0.9369 1.1388 0.049 Uiso 0.5 1 calc R . P C -1
C6 C 0.5320(11) 1.1334(8) 1.1028(9) 0.050(3) Uani 0.5 1 d . . P C -1
H6A H 0.6222 1.1685 1.1629 0.075 Uiso 0.5 1 calc GR . P C -1
H6B H 0.4674 1.1162 1.1285 0.075 Uiso 0.5 1 calc GR . P C -1
H6C H 0.5252 1.1826 1.0585 0.075 Uiso 0.5 1 calc GR . P C -1
Br4 Br -0.0753(10) 0.3545(8) 0.4957(8) 0.056(3) Uani 0.13 1 d . U P A 4
Br1 Br 0.0152(10) 0.4313(9) 0.6050(8) 0.0377(14) Uani 0.23 1 d . U P A 1
C4 C 0.2494(8) 0.5509(5) 0.3152(4) 0.0163(6) Uani 0.5 1 d . U P B 2
C10 C 0.2301(6) 0.6399(5) 0.2934(3) 0.0163(6) Uani 0.5 1 d G U P B 2
H10 H 0.2170 0.6775 0.3397 0.020 Uiso 0.5 1 calc R . P B 2
C0 C 0.2304(4) 0.6728(3) 0.2025(3) 0.0210(12) Uani 0.5 1 d G U P B 2
H0 H 0.2174 0.7324 0.1880 0.025 Uiso 0.5 1 calc R . P B 2
C01D C 0.2500(4) 0.6167(3) 0.1334(3) 0.0274(11) Uani 0.5 1 d G U P B 2
C12 C 0.2693(4) 0.5276(3) 0.1551(3) 0.0215(13) Uani 0.5 1 d G U P B 2
H12 H 0.2825 0.4900 0.1089 0.026 Uiso 0.5 1 calc R . P B 2
C11 C 0.2691(6) 0.4947(4) 0.2460(4) 0.0163(6) Uani 0.5 1 d G U P B 2
H11 H 0.2820 0.4351 0.2606 0.020 Uiso 0.5 1 calc R . P B 2
C3A C 0.2686(7) 0.6596(5) 0.0390(4) 0.0423(13) Uani 0.5 1 d . U P B 2
H3AA H 0.2691 0.7294 0.0416 0.051 Uiso 0.5 1 calc R . P B 2
H3AB H 0.3560 0.6736 0.0480 0.051 Uiso 0.5 1 calc R . P B 2
C13 C 0.161(2) 0.5808(15) -0.0666(18) 0.048(4) Uani 0.5 1 d . U P B 2
H13A H 0.1783 0.6103 -0.1218 0.073 Uiso 0.5 1 calc GR . P B 2
H13B H 0.0748 0.5690 -0.0773 0.073 Uiso 0.5 1 calc GR . P B 2
H13C H 0.1602 0.5114 -0.0697 0.073 Uiso 0.5 1 calc GR . P B 2

loop_
_atom_site_aniso_label
_atom_site_aniso_U_11
_atom_site_aniso_U_22
_atom_site_aniso_U_33
_atom_site_aniso_U_23
_atom_site_aniso_U_13
_atom_site_aniso_U_12
Fe1 0.01748(16) 0.01869(17) 0.02084(17) 0.00554(13) 0.01057(13) 0.01065(13)
Br2 0.046(3) 0.053(4) 0.068(5) 0.048(3) 0.046(3) 0.041(2)
C003 0.0230(11) 0.0190(11) 0.0194(11) 0.0053(9) 0.0082(9) 0.0136(9)
C004 0.0156(10) 0.0148(10) 0.0154(10) 0.0035(8) 0.0084(8) 0.0079(8)
C005 0.0170(10) 0.0135(10) 0.0138(10) 0.0056(8) 0.0092(8) 0.0068(8)
C006 0.0212(10) 0.0133(10) 0.0139(10) 0.0037(8) 0.0108(8) 0.0095(8)
C007 0.0155(10) 0.0144(10) 0.0176(10) 0.0039(8) 0.0100(8) 0.0082(8)
C008 0.0190(10) 0.0178(11) 0.0157(10) 0.0043(8) 0.0097(8) 0.0092(9)
C009 0.0205(10) 0.0152(10) 0.0154(10) 0.0034(8) 0.0084(8) 0.0115(9)
C00A 0.0150(10) 0.0137(10) 0.0152(10) 0.0042(8) 0.0066(8) 0.0065(8)
C00B 0.0260(11) 0.0286(12) 0.0170(11) 0.0102(9) 0.0116(9) 0.0189(10)
C00C 0.0136(9) 0.0152(10) 0.0154(10) 0.0033(8) 0.0066(8) 0.0083(8)
C00D 0.0273(12) 0.0175(11) 0.0230(11) 0.0072(9) 0.0150(10) 0.0139(10)
C00E 0.0144(16) 0.0159(7) 0.0180(7) 0.0054(6) 0.0077(9) 0.0071(9)
C00U 0.0144(16) 0.0159(7) 0.0180(7) 0.0054(6) 0.0077(9) 0.0071(9)
C017 0.019(3) 0.019(3) 0.027(3) 0.010(2) 0.011(2) 0.009(2)
C01C 0.017(2) 0.031(3) 0.024(2) 0.017(2) 0.013(2) 0.015(2)
C019 0.016(3) 0.022(3) 0.018(3) 0.003(2) 0.010(2) 0.010(2)
C00R 0.0144(16) 0.0159(7) 0.0180(7) 0.0054(6) 0.0077(9) 0.0071(9)
C00F 0.0212(11) 0.0191(11) 0.0206(11) 0.0030(9) 0.0107(9) 0.0061(9)
C00G 0.0200(11) 0.0185(11) 0.0183(11) 0.0051(9) 0.0090(9) 0.0103(9)
C00H 0.0185(10) 0.0205(11) 0.0166(10) 0.0044(9) 0.0037(9) 0.0091(9)
C00I 0.0150(10) 0.0159(10) 0.0158(10) 0.0044(8) 0.0077(8) 0.0087(8)
C00J 0.0219(11) 0.0146(10) 0.0168(10) 0.0045(9) 0.0097(9) 0.0053(9)
C00K 0.0141(9) 0.0163(10) 0.0150(10) 0.0042(8) 0.0073(8) 0.0093(8)
C00L 0.0220(11) 0.0178(11) 0.0183(11) 0.0033(9) 0.0109(9) 0.0090(9)
C00M 0.0338(12) 0.0214(11) 0.0227(11) 0.0107(9) 0.0205(10) 0.0179(10)
C00N 0.0164(10) 0.0184(11) 0.0188(10) 0.0053(9) 0.0078(8) 0.0093(9)
C00O 0.0226(11) 0.0155(11) 0.0230(11) 0.0051(9) 0.0136(9) 0.0080(9)
C00P 0.0215(11) 0.0191(11) 0.0180(10) 0.0061(9) 0.0110(9) 0.0105(9)
C00Q 0.0217(11) 0.0189(11) 0.0228(11) 0.0034(9) 0.0134(9) 0.0094(9)
C00S 0.0375(14) 0.0251(13) 0.0405(15) 0.0186(11) 0.0226(12) 0.0200(11)
C00T 0.0177(10) 0.0174(11) 0.0187(11) 0.0013(9) 0.0046(9) 0.0062(9)
C00V 0.0295(12) 0.0180(11) 0.0167(11) 0.0021(9) 0.0093(9) 0.0126(10)
C00W 0.0329(13) 0.0226(12) 0.0184(11) 0.0045(9) 0.0155(10) 0.0101(10)
C00X 0.0326(13) 0.0191(12) 0.0231(12) -0.0001(10) 0.0092(10) 0.0083(10)
C00Y 0.0384(14) 0.0233(13) 0.0157(11) 0.0006(10) 0.0091(10) 0.0099(11)
C00Z 0.0236(12) 0.0163(12) 0.0406(15) 0.0065(11) 0.0089(11) 0.0076(10)
C010 0.0283(12) 0.0186(11) 0.0272(12) -0.0017(9) 0.0113(10) 0.0137(10)
C011 0.0208(11) 0.0203(12) 0.0274(12) 0.0094(10) 0.0134(10) 0.0083(9)
C012 0.0164(10) 0.0152(11) 0.0271(12) 0.0053(9) 0.0043(9) 0.0074(9)
C013 0.0364(14) 0.0273(13) 0.0366(14) 0.0203(11) 0.0250(12) 0.0208(11)
C014 0.0233(12) 0.0215(13) 0.0439(15) 0.0076(11) 0.0111(11) 0.0057(10)
C015 0.0507(17) 0.0379(16) 0.0225(13) 0.0015(12) 0.0169(12) 0.0165(14)
C016 0.0302(14) 0.0488(18) 0.0192(12) 0.0051(12) 0.0034(11) 0.0081(13)
C018 0.071(6) 0.068(8) 0.025(4) 0.025(5) 0.030(4) 0.047(6)
Br3 0.039(3) 0.027(3) 0.093(6) 0.039(3) 0.051(3) 0.027(2)
C3 0.052(3) 0.054(3) 0.024(2) 0.028(2) 0.028(2) 0.039(3)
C2 0.027(3) 0.042(4) 0.030(3) 0.006(3) 0.010(2) 0.022(3)
C5 0.046(4) 0.041(5) 0.033(4) 0.012(4) 0.020(3) 0.017(4)
C9 0.061(5) 0.067(6) 0.031(4) 0.010(4) 0.024(3) 0.039(5)
C1 0.040(4) 0.037(5) 0.048(5) 0.000(3) 0.006(3) 0.026(4)
C7 0.036(3) 0.041(3) 0.054(4) 0.016(3) 0.001(3) 0.019(3)
C8 0.032(3) 0.044(4) 0.032(3) 0.012(3) 0.009(3) 0.014(3)
C6 0.051(5) 0.045(7) 0.058(6) 0.018(5) 0.020(4) 0.032(6)
Br4 0.043(3) 0.026(2) 0.115(7) 0.015(3) 0.051(4) 0.0181(19)
Br1 0.046(3) 0.071(4) 0.042(2) 0.042(2) 0.0361(18) 0.048(3)
C4 0.0144(16) 0.0159(7) 0.0180(7) 0.0054(6) 0.0077(9) 0.0071(9)
C10 0.0144(16) 0.0159(7) 0.0180(7) 0.0054(6) 0.0077(9) 0.0071(9)
C0 0.029(3) 0.016(2) 0.021(2) 0.009(2) 0.011(3) 0.014(2)
C01D 0.042(3) 0.027(3) 0.020(2) 0.011(2) 0.022(2) 0.016(3)
C12 0.023(3) 0.017(2) 0.021(3) 0.004(2) 0.012(3) 0.006(2)
C11 0.0144(16) 0.0159(7) 0.0180(7) 0.0054(6) 0.0077(9) 0.0071(9)
C3A 0.059(3) 0.044(3) 0.037(3) 0.017(2) 0.026(3) 0.033(3)
C13 0.068(5) 0.055(7) 0.038(7) 0.027(5) 0.024(5) 0.043(5)

loop_
_atom_type_symbol
_atom_type_description
_atom_type_scat_dispersion_real
_atom_type_scat_dispersion_imag
_atom_type_scat_source
C C 0.0033 0.0016 'International Tables Vol C Tables 4.2.6.8 and 6.1.1.4'
H H 0.0000 0.0000 'International Tables Vol C Tables 4.2.6.8 and 6.1.1.4'
Br Br -0.2901 2.4595 'International Tables Vol C Tables 4.2.6.8 and 6.1.1.4'
Fe Fe 0.3463 0.8444 'International Tables Vol C Tables 4.2.6.8 and 6.1.1.4'

loop_
_exptl_crystal_face_index_h
_exptl_crystal_face_index_k
_exptl_crystal_face_index_l
_exptl_crystal_face_perp_dist
_exptl_oxdiff_crystal_face_indexfrac_h
_exptl_oxdiff_crystal_face_indexfrac_k
_exptl_oxdiff_crystal_face_indexfrac_l
_exptl_oxdiff_crystal_face_x
_exptl_oxdiff_crystal_face_y
_exptl_oxdiff_crystal_face_z
0 -1 0 0.0455 -0.0001 -1.0001 0.0003 -0.0121 0.0514 0.0261
0 1 0 0.0455 0.0001 1.0001 -0.0003 0.0121 -0.0514 -0.0261
0 0 -1 0.0207 0.0008 -0.0011 -0.9995 -0.0058 -0.0114 0.0556
0 0 1 0.0413 -0.0008 0.0011 0.9995 0.0058 0.0114 -0.0556
1 0 0 0.0648 1.0003 0.0000 -0.0004 0.0642 -0.0106 -0.0311
-17 8 11 0.0835 -17.0124 8.0125 10.9989 -0.9306 -0.1051 -0.2912
16 -4 -15 0.0777 16.0158 -4.0165 -14.9978 0.8917 -0.1357 0.4403
-6 -2 -11 0.0478 -5.9928 -2.0127 -10.9913 -0.4734 0.0410 0.8506
-15 5 17 0.0794 -15.0171 5.0189 16.9961 -0.8037 0.0964 -0.6087
0 4 16 0.0380 -0.0126 4.0182 15.9906 0.1415 -0.0230 -0.9941
-3 -10 18 0.0574 -3.0164 -9.9815 17.9957 -0.2094 0.7518 -0.6462
-7 -12 2 0.0558 -7.0046 -11.9997 2.0061 -0.5835 0.7145 0.4202
14 -14 3 0.0998 13.9997 -13.9980 2.9974 0.7464 0.6055 -0.2370

loop_
_geom_angle_atom_site_label_1
_geom_angle_atom_site_label_2
_geom_angle_atom_site_label_3
_geom_angle
_geom_angle_site_symmetry_1
_geom_angle_site_symmetry_3
Br2 Fe1 Br2 93.6(2) 2_566 .
C004 Fe1 Br2 113.46(14) . .
C004 Fe1 Br2 140.38(12) . 2_566
C004 Fe1 C007 36.33(7) . .
C004 Fe1 C00K 60.65(7) . .
C004 Fe1 Br3 130.51(12) . 2_566
C004 Fe1 Br3 121.55(13) . .
C004 Fe1 Br4 128.8(3) . .
C004 Fe1 Br4 122.6(2) . 2_566
C004 Fe1 Br1 109.0(3) . .
C004 Fe1 Br1 147.2(2) . 2_566
C007 Fe1 Br2 148.16(13) . .
C007 Fe1 Br2 108.71(15) . 2_566
C007 Fe1 Br3 157.86(13) . .
C007 Fe1 Br3 103.89(14) . 2_566
C007 Fe1 Br4 163.3(3) . .
C007 Fe1 Br4 102.1(3) . 2_566
C007 Fe1 Br1 113.1(3) . 2_566
C007 Fe1 Br1 141.5(2) . .
C00C Fe1 Br2 128.62(16) . 2_566
C00C Fe1 Br2 121.27(16) . .
C00C Fe1 C004 61.07(7) . .
C00C Fe1 C007 60.93(7) . .
C00C Fe1 C00I 36.52(7) . .
C00C Fe1 C00K 36.56(7) . .
C00C Fe1 Br3 138.15(15) . 2_566
C00C Fe1 Br3 113.92(15) . .
C00C Fe1 Br4 147.8(3) . 2_566
C00C Fe1 Br4 107.3(3) . .
C00C Fe1 Br1 122.9(3) . 2_566
C00C Fe1 Br1 127.0(3) . .
C00I Fe1 Br2 163.75(17) . 2_566
C00I Fe1 Br2 101.28(17) . .
C00I Fe1 C004 36.51(7) . .
C00I Fe1 C007 60.64(7) . .
C00I Fe1 C00K 60.63(7) . .
C00I Fe1 Br3 101.72(15) . .
C00I Fe1 Br3 164.52(14) . 2_566
C00I Fe1 Br4 159.1(2) . 2_566
C00I Fe1 Br4 102.7(3) . .
C00I Fe1 Br1 102.5(3) . .
C00I Fe1 Br1 159.4(3) . 2_566
C00K Fe1 Br2 103.34(17) . 2_566
C00K Fe1 Br2 157.83(16) . .
C00K Fe1 C007 36.29(7) . .
C00K Fe1 Br3 148.92(14) . .
C00K Fe1 Br3 107.34(15) . 2_566
C00K Fe1 Br4 139.3(3) . .
C00K Fe1 Br4 113.4(3) . 2_566
C00K Fe1 Br1 102.1(3) . 2_566
C00K Fe1 Br1 162.6(3) . .
Br3 Fe1 Br3 93.32(17) 2_566 .
Br4 Fe1 Br4 93.8(3) 2_566 .
Br1 Fe1 Br1 93.5(4) . 2_566
Fe1 Br2 Fe1 86.4(2) 2_566 .
C005 C003 H003 119.4 . .
C00H C003 H003 119.4 . .
C00H C003 C005 121.1(2) . .
C007 C004 Fe1 72.11(11) . .
C007 C004 C009 126.51(18) . .
C007 C004 C00I 107.85(17) . .
C009 C004 Fe1 123.68(14) . .
C00I C004 Fe1 71.69(11) . .
C00I C004 C009 125.60(18) . .
C003 C005 C00C 121.38(19) . .
C003 C005 C00N 117.80(19) . .
C00N C005 C00C 120.76(18) . .
C008 C006 C00G 118.10(19) . .
C008 C006 C00I 119.88(18) . .
C00G C006 C00I 121.92(18) . .
C004 C007 Fe1 71.56(11) . .
C004 C007 C00A 126.36(18) . .
C004 C007 C00K 108.10(17) . .
C00A C007 Fe1 126.89(14) . .
C00K C007 Fe1 71.79(11) . .
C00K C007 C00A 125.29(18) . .
C006 C008 H008 119.6 . .
C00B C008 C006 120.7(2) . .
C00B C008 H008 119.6 . .
C00F C009 C004 121.45(19) . .
C00F C009 C00P 117.73(19) . .
C00P C009 C004 120.80(19) . .
C00L C00A C007 119.00(18) . .
C00Q C00A C007 123.16(19) . .
C00Q C00A C00L 117.80(19) . .
C008 C00B H00B 119.3 . .
C008 C00B C00M 121.3(2) . .
C00M C00B H00B 119.3 . .
C005 C00C Fe1 123.67(13) . .
C00I C00C Fe1 72.59(11) . .
C00I C00C C005 126.93(18) . .
C00I C00C C00K 108.09(17) . .
C00K C00C Fe1 72.84(11) . .
C00K C00C C005 124.84(18) . .
C00J C00D H00D 119.3 . .
C00N C00D H00D 119.3 . .
C00N C00D C00J 121.3(2) . .
C00U C00E C00R 120.0 . .
C00U C00E C00K 121.5(4) . .
C00R C00E C00K 118.5(4) . .
C00E C00U H00U 120.0 . .
C017 C00U C00E 120.0 . .
C017 C00U H00U 120.0 . .
C00U C017 H017 120.0 . .
C00U C017 C01C 120.0 . .
C01C C017 H017 120.0 . .
C017 C01C C3 118.3(3) . .
C019 C01C C017 120.0 . .
C019 C01C C3 121.6(3) . .
C01C C019 H019 120.0 . .
C01C C019 C00R 120.0 . .
C00R C019 H019 120.0 . .
C00E C00R H00R 120.0 . .
C019 C00R C00E 120.0 . .
C019 C00R H00R 120.0 . .
C009 C00F H00F 119.6 . .
C00W C00F C009 120.9(2) . .
C00W C00F H00F 119.6 . .
C006 C00G H00G 119.7 . .
C00O C00G C006 120.6(2) . .
C00O C00G H00G 119.7 . .
C003 C00H H00H 119.5 . .
C003 C00H C00J 121.0(2) . .
C00J C00H H00H 119.5 . .
C004 C00I Fe1 71.80(11) . .
C004 C00I C006 126.74(18) . .
C006 C00I Fe1 127.21(14) . .
C00C C00I Fe1 70.89(11) . .
C00C C00I C004 108.00(18) . .
C00C C00I C006 125.02(18) . .
C00D C00J C00X 121.8(2) . .
C00H C00J C00D 117.8(2) . .
C00H C00J C00X 120.4(2) . .
C007 C00K Fe1 71.92(11) . .
C007 C00K C00C 107.92(17) . .
C007 C00K C00E 127.1(3) . .
C007 C00K C4 125.5(3) . .
C00C C00K Fe1 70.60(11) . .
C00C C00K C00E 124.9(3) . .
C00C C00K C4 125.9(3) . .
C00E C00K Fe1 124.6(3) . .
C4 C00K Fe1 130.5(3) . .
C00A C00L H00L 119.3 . .
C011 C00L C00A 121.5(2) . .
C011 C00L H00L 119.3 . .
C00B C00M C013 121.6(2) . .
C00O C00M C00B 117.5(2) . .
C00O C00M C013 120.9(2) . .
C005 C00N H00N 119.6 . .
C00D C00N C005 120.83(19) . .
C00D C00N H00N 119.6 . .
C00G C00O C00M 121.7(2) . .
C00G C00O H00O 119.1 . .
C00M C00O H00O 119.1 . .
C009 C00P H00P 119.5 . .
C00T C00P C009 120.9(2) . .
C00T C00P H00P 119.5 . .
C00A C00Q H00Q 119.9 . .
C010 C00Q C00A 120.2(2) . .
C010 C00Q H00Q 119.9 . .
H00A C00S H00C 109.5 . .
H00A C00S H00E 109.5 . .
H00C C00S H00E 109.5 . .
C013 C00S H00A 109.5 . .
C013 C00S H00C 109.5 . .
C013 C00S H00E 109.5 . .
C00P C00T H00T 119.4 . .
C00P C00T C00V 121.3(2) . .
C00V C00T H00T 119.4 . .
C00T C00V C00Y 122.1(2) . .
C00W C00V C00T 117.6(2) . .
C00W C00V C00Y 120.3(2) . .
C00F C00W H00W 119.2 . .
C00V C00W C00F 121.6(2) . .
C00V C00W H00W 119.2 . .
C00J C00X H00I 109.0 . .
C00J C00X H00J 109.0 . .
C00J C00X C015 112.8(2) . .
H00I C00X H00J 107.8 . .
C015 C00X H00I 109.0 . .
C015 C00X H00J 109.0 . .
C00V C00Y H00K 108.5 . .
C00V C00Y H00M 108.5 . .
H00K C00Y H00M 107.5 . .
C016 C00Y C00V 114.9(2) . .
C016 C00Y H00K 108.5 . .
C016 C00Y H00M 108.5 . .
H00S C00Z H00V 107.7 . .
C012 C00Z H00S 108.8 . .
C012 C00Z H00V 108.8 . .
C014 C00Z H00S 108.8 . .
C014 C00Z H00V 108.8 . .
C014 C00Z C012 113.7(2) . .
C00Q C010 H010 118.9 . .
C012 C010 C00Q 122.1(2) . .
C012 C010 H010 118.9 . .
C00L C011 H011 119.5 . .
C00L C011 C012 121.1(2) . .
C012 C011 H011 119.5 . .
C010 C012 C00Z 122.0(2) . .
C010 C012 C011 117.4(2) . .
C011 C012 C00Z 120.6(2) . .
C00M C013 C00S 113.17(19) . .
C00M C013 H01A 108.9 . .
C00M C013 H01B 108.9 . .
C00S C013 H01A 108.9 . .
C00S C013 H01B 108.9 . .
H01A C013 H01B 107.8 . .
C00Z C014 H01C 109.5 . .
C00Z C014 H01D 109.5 . .
C00Z C014 H01E 109.5 . .
H01C C014 H01D 109.5 . .
H01C C014 H01E 109.5 . .
H01D C014 H01E 109.5 . .
C00X C015 H01F 109.5 . .
C00X C015 H01G 109.5 . .
C00X C015 H01H 109.5 . .
H01F C015 H01G 109.5 . .
H01F C015 H01H 109.5 . .
H01G C015 H01H 109.5 . .
C00Y C016 H01I 109.5 . .
C00Y C016 H01J 109.5 . .
C00Y C016 H01K 109.5 . .
H01I C016 H01J 109.5 . .
H01I C016 H01K 109.5 . .
H01J C016 H01K 109.5 . .
H01L C018 H01M 109.5 . .
H01L C018 H01N 109.5 . .
H01M C018 H01N 109.5 . .
C3 C018 H01L 109.5 . .
C3 C018 H01M 109.5 . .
C3 C018 H01N 109.5 . .
Fe1 Br3 Fe1 86.68(17) 2_566 .
C01C C3 H3A 108.3 . .
C01C C3 H3B 108.3 . .
C018 C3 C01C 116.0(9) . .
C018 C3 H3A 108.3 . .
C018 C3 H3B 108.3 . .
H3A C3 H3B 107.4 . .
C5 C2 C8 114.8(9) . .
C5 C2 C6 124.0(9) . .
C8 C2 C6 121.2(8) . .
C2 C5 H5 118.3 . .
C2 C5 C9 123.5(10) . .
C9 C5 H5 118.3 . .
C5 C9 H9 120.1 . .
C1 C9 C5 119.9(9) . .
C1 C9 H9 120.1 . .
C9 C1 H1 120.7 . .
C7 C1 C9 118.5(9) . .
C7 C1 H1 120.7 . .
C1 C7 H7 119.6 . .
C1 C7 C8 120.8(7) . .
C8 C7 H7 119.6 . .
C2 C8 H8 118.7 . .
C7 C8 C2 122.6(8) . .
C7 C8 H8 118.7 . .
C2 C6 H6A 109.5 . .
C2 C6 H6B 109.5 . .
C2 C6 H6C 109.5 . .
H6A C6 H6B 109.5 . .
H6A C6 H6C 109.5 . .
H6B C6 H6C 109.5 . .
Fe1 Br4 Fe1 86.2(3) 2_566 .
Fe1 Br1 Fe1 86.5(4) . 2_566
C10 C4 C00K 121.3(4) . .
C10 C4 C11 120.0 . .
C11 C4 C00K 118.4(4) . .
C4 C10 H10 120.0 . .
C4 C10 C0 120.0 . .
C0 C10 H10 120.0 . .
C10 C0 H0 120.0 . .
C10 C0 C01D 120.0 . .
C01D C0 H0 120.0 . .
C0 C01D C12 120.0 . .
C0 C01D C3A 121.5(3) . .
C12 C01D C3A 118.1(3) . .
C01D C12 H12 120.0 . .
C11 C12 C01D 120.0 . .
C11 C12 H12 120.0 . .
C4 C11 H11 120.0 . .
C12 C11 C4 120.0 . .
C12 C11 H11 120.0 . .
C01D C3A H3AA 109.0 . .
C01D C3A H3AB 109.0 . .
H3AA C3A H3AB 107.8 . .
C13 C3A C01D 112.7(11) . .
C13 C3A H3AA 109.0 . .
C13 C3A H3AB 109.0 . .
C3A C13 H13A 109.5 . .
C3A C13 H13B 109.5 . .
C3A C13 H13C 109.5 . .
H13A C13 H13B 109.5 . .
H13A C13 H13C 109.5 . .
H13B C13 H13C 109.5 . .

loop_
_geom_bond_atom_site_label_1
_geom_bond_atom_site_label_2
_geom_bond_distance
_geom_bond_site_symmetry_2
Fe1 Br2 2.476(7) .
Fe1 Br2 2.470(7) 2_566
Fe1 C004 2.292(2) .
Fe1 C007 2.299(2) .
Fe1 C00C 2.268(2) .
Fe1 C00I 2.290(2) .
Fe1 C00K 2.297(2) .
Fe1 Br3 2.437(6) 2_566
Fe1 Br3 2.495(6) .
Fe1 Br4 2.483(11) .
Fe1 Br4 2.470(13) 2_566
Fe1 Br1 2.483(13) 2_566
Fe1 Br1 2.454(14) .
Br2 Fe1 2.470(7) 2_566
C003 H003 0.9300 .
C003 C005 1.390(3) .
C003 C00H 1.384(3) .
C004 C007 1.431(3) .
C004 C009 1.484(3) .
C004 C00I 1.435(3) .
C005 C00C 1.481(3) .
C005 C00N 1.393(3) .
C006 C008 1.391(3) .
C006 C00G 1.392(3) .
C006 C00I 1.481(3) .
C007 C00A 1.483(3) .
C007 C00K 1.431(3) .
C008 H008 0.9300 .
C008 C00B 1.385(3) .
C009 C00F 1.388(3) .
C009 C00P 1.396(3) .
C00A C00L 1.391(3) .
C00A C00Q 1.390(3) .
C00B H00B 0.9300 .
C00B C00M 1.392(3) .
C00C C00I 1.428(3) .
C00C C00K 1.432(3) .
C00D H00D 0.9300 .
C00D C00J 1.390(3) .
C00D C00N 1.381(3) .
C00E C00U 1.3900 .
C00E C00R 1.3900 .
C00E C00K 1.513(4) .
C00U H00U 0.9300 .
C00U C017 1.3900 .
C017 H017 0.9300 .
C017 C01C 1.3900 .
C01C C019 1.3900 .
C01C C3 1.530(5) .
C019 H019 0.9300 .
C019 C00R 1.3900 .
C00R H00R 0.9300 .
C00F H00F 0.9300 .
C00F C00W 1.386(3) .
C00G H00G 0.9300 .
C00G C00O 1.384(3) .
C00H H00H 0.9300 .
C00H C00J 1.386(3) .
C00J C00X 1.506(3) .
C00K C4 1.485(4) .
C00L H00L 0.9300 .
C00L C011 1.378(3) .
C00M C00O 1.384(3) .
C00M C013 1.510(3) .
C00N H00N 0.9300 .
C00O H00O 0.9300 .
C00P H00P 0.9300 .
C00P C00T 1.385(3) .
C00Q H00Q 0.9300 .
C00Q C010 1.387(3) .
C00S H00A 0.9600 .
C00S H00C 0.9600 .
C00S H00E 0.9600 .
C00S C013 1.518(3) .
C00T H00T 0.9300 .
C00T C00V 1.389(3) .
C00V C00W 1.384(3) .
C00V C00Y 1.508(3) .
C00W H00W 0.9300 .
C00X H00I 0.9700 .
C00X H00J 0.9700 .
C00X C015 1.513(3) .
C00Y H00K 0.9700 .
C00Y H00M 0.9700 .
C00Y C016 1.501(4) .
C00Z H00S 0.9700 .
C00Z H00V 0.9700 .
C00Z C012 1.508(3) .
C00Z C014 1.497(3) .
C010 H010 0.9300 .
C010 C012 1.382(3) .
C011 H011 0.9300 .
C011 C012 1.389(3) .
C013 H01A 0.9700 .
C013 H01B 0.9700 .
C014 H01C 0.9600 .
C014 H01D 0.9600 .
C014 H01E 0.9600 .
C015 H01F 0.9600 .
C015 H01G 0.9600 .
C015 H01H 0.9600 .
C016 H01I 0.9600 .
C016 H01J 0.9600 .
C016 H01K 0.9600 .
C018 H01L 0.9600 .
C018 H01M 0.9600 .
C018 H01N 0.9600 .
C018 C3 1.53(2) .
Br3 Fe1 2.437(6) 2_566
C3 H3A 0.9700 .
C3 H3B 0.9700 .
C2 C5 1.363(10) .
C2 C8 1.394(9) .
C2 C6 1.464(13) .
C5 H5 0.9300 .
C5 C9 1.384(12) .
C9 H9 0.9300 .
C9 C1 1.368(11) .
C1 H1 0.9300 .
C1 C7 1.356(12) .
C7 H7 0.9300 .
C7 C8 1.374(11) .
C8 H8 0.9300 .
C6 H6A 0.9600 .
C6 H6B 0.9600 .
C6 H6C 0.9600 .
Br4 Fe1 2.470(13) 2_566
Br1 Fe1 2.483(13) 2_566
C4 C10 1.3900 .
C4 C11 1.3900 .
C10 H10 0.9300 .
C10 C0 1.3900 .
C0 H0 0.9300 .
C0 C01D 1.3900 .
C01D C12 1.3900 .
C01D C3A 1.555(6) .
C12 H12 0.9300 .
C12 C11 1.3900 .
C11 H11 0.9300 .
C3A H3AA 0.9700 .
C3A H3AB 0.9700 .
C3A C13 1.47(2) .
C13 H13A 0.9600 .
C13 H13B 0.9600 .
C13 H13C 0.9600 .
